data_2218812
loop_
_publ_author_name
'Jiang, Zhengjing'
'Tang, Guodong'
'Lu, Lude'

_publ_section_title
;
 Hexa-\m~2~-bromido-\m~4~-oxo-tetrakis[(nicotine)copper(II)]
;
_journal_coeditor_code SI2090
_journal_issue 7
_journal_name_full 'Acta Crystallographica Section E'
_journal_page_first m958
_journal_page_last m959
_journal_paper_doi 10.1107/S1600536808018473
_journal_volume 64
_journal_year 2008
_chemical_formula_iupac '[Cu4 Br6 O (C10 H14 N2)4]'
_chemical_formula_moiety 'C40 H56 Br6 Cu4 N8 O'
_chemical_formula_sum 'C40 H56 Br6 Cu4 N8 O'
_chemical_formula_weight 1398.55
_chemical_name_common
;
Hexa-\m~2~-bromido-\m~4~-oxo-tetrakis[(nicotine)copper(II)]
;
_chemical_name_systematic
;
hexa-\m~2~-bromido-\m~4~-oxo-tetrakis{[3-(1-methyl-2-pyrrolidinyl)pyridine-\
\kN]copper(II)}
;
_space_group_IT_number 4
_symmetry_cell_setting monoclinic
_symmetry_space_group_name_Hall 'P 2yb'
_symmetry_space_group_name_H-M 'P 1 21 1'
_atom_sites_solution_hydrogens geom
_atom_sites_solution_primary direct
_atom_sites_solution_secondary difmap
_audit_creation_method SHELXL-97
_cell_angle_alpha 90.00
_cell_angle_beta 92.221(2)
_cell_angle_gamma 90.00
_cell_formula_units_Z 2
_cell_length_a 12.9505(5)
_cell_length_b 13.2850(3)
_cell_length_c 14.2555(2)
_cell_measurement_reflns_used 8714
_cell_measurement_temperature 123(2)
_cell_measurement_theta_max 26.42
_cell_measurement_theta_min 2.13
_cell_volume 2450.78(11)
_computing_cell_refinement 'SAINT (Bruker, 2004)'
_computing_data_collection 'APEX2 (Bruker, 2004)'
_computing_data_reduction 'SAINT (Bruker, 2004)'
_computing_molecular_graphics 'SHELXL97 (Sheldrick, 2008)'
_computing_publication_material 'SHELXL97 (Sheldrick, 2008) and PLATON (Spek, 2003)'
_computing_structure_refinement 'SHELXL97 (Sheldrick, 2008)'
_computing_structure_solution 'SHELXS97 (Sheldrick, 2008)'
_diffrn_ambient_temperature 123(2)
_diffrn_measured_fraction_theta_full 1.000
_diffrn_measured_fraction_theta_max 1.000
_diffrn_measurement_device_type 'Bruker SMART APEXII CCD'
_diffrn_measurement_method '\f and \w'
_diffrn_radiation_monochromator graphite
_diffrn_radiation_source 'sealed tube'
_diffrn_radiation_type MoK\a
_diffrn_radiation_wavelength 0.71073
_diffrn_reflns_av_R_equivalents 0.0436
_diffrn_reflns_av_sigmaI/netI 0.0627
_diffrn_reflns_limit_h_max 15
_diffrn_reflns_limit_h_min -15
_diffrn_reflns_limit_k_max 16
_diffrn_reflns_limit_k_min -16
_diffrn_reflns_limit_l_max 17
_diffrn_reflns_limit_l_min -17
_diffrn_reflns_number 22605
_diffrn_reflns_theta_full 26.00
_diffrn_reflns_theta_max 26.00
_diffrn_reflns_theta_min 1.43
_exptl_absorpt_coefficient_mu 6.643
_exptl_absorpt_correction_T_max 0.40
_exptl_absorpt_correction_T_min 0.29
_exptl_absorpt_correction_type multi-scan
_exptl_absorpt_process_details '(SADABS; Bruker, 2000)'
_exptl_crystal_colour 'dark brown'
_exptl_crystal_density_diffrn 1.895
_exptl_crystal_density_method 'not measured'
_exptl_crystal_description block
_exptl_crystal_F_000 1372
_exptl_crystal_size_max 0.20
_exptl_crystal_size_mid 0.16
_exptl_crystal_size_min 0.14
_refine_diff_density_max 0.639
_refine_diff_density_min -0.816
_refine_ls_abs_structure_details 'Flack (1983), 4309 Friedel pairs'
_refine_ls_abs_structure_Flack 0.058(15)
_refine_ls_extinction_method none
_refine_ls_goodness_of_fit_ref 1.083
_refine_ls_hydrogen_treatment constr
_refine_ls_matrix_type full
_refine_ls_number_parameters 536
_refine_ls_number_reflns 9345
_refine_ls_number_restraints 1
_refine_ls_restrained_S_all 1.083
_refine_ls_R_factor_all 0.0608
_refine_ls_R_factor_gt 0.0523
_refine_ls_shift/su_max 0.000
_refine_ls_shift/su_mean 0.000
_refine_ls_structure_factor_coef Fsqd
_refine_ls_weighting_details 'w=1/[\s^2^(Fo^2^)+(0.07P)^2^+1.99P] where P=(Fo^2^+2Fc^2^)/3'
_refine_ls_weighting_scheme calc
_refine_ls_wR_factor_gt 0.1206
_refine_ls_wR_factor_ref 0.1225
_reflns_number_gt 8124
_reflns_number_total 9345
_reflns_threshold_expression I>2\s(I)
_cod_data_source_file si2090.cif
_cod_data_source_block I
_cod_depositor_comments
;
The following automatic conversions were performed:
'_symmetry_cell_setting' value 'Monoclinic' changed to 'monoclinic'
according to '/home/saulius/struct/CIF-dictionaries/cif_core.dic'
dictionary named 'cif_core.dic' version 2.4.1 from 2010-06-29.

Automatic conversion script
Id: cif_fix_enum 1527 2010-12-29 10:47:43Z saulius 

The following automatic conversions were performed:

'_symmetry_cell_setting' value 'Monoclinic' changed to 'monoclinic'
according to /home/saulius/struct/CIF-dictionaries/cif_core.dic
dictionary named 'cif_core.dic' version 2.4.1 from 2010-06-29.

Automatic conversion script
Id: cif_fix_values 1715 2011-07-08 13:25:40Z adriana 
;
_cod_original_sg_symbol_H-M 'P 21'
_cod_database_code 2218812
_cod_database_fobs_code 2218812

loop_
_symmetry_equiv_pos_as_xyz
'x, y, z'
'-x, y+1/2, -z'

loop_
_atom_site_type_symbol
_atom_site_label
_atom_site_fract_x
_atom_site_fract_y
_atom_site_fract_z
_atom_site_U_iso_or_equiv
_atom_site_adp_type
_atom_site_calc_flag
_atom_site_refinement_flags
_atom_site_occupancy
Br Br1 0.28823(7) 0.58585(6) 0.76809(6) 0.02612(19) Uani d . 1
Br Br2 0.01897(6) 0.79441(7) 0.75355(6) 0.0291(2) Uani d . 1
Br Br3 0.25573(7) 0.84149(7) 0.95621(6) 0.0305(2) Uani d . 1
Br Br4 0.22450(7) 0.78513(7) 0.52996(6) 0.02774(19) Uani d . 1
Br Br5 0.48949(6) 0.84084(7) 0.72986(6) 0.03022(19) Uani d . 1
Br Br6 0.23762(7) 1.04233(7) 0.72339(7) 0.0336(2) Uani d . 1
C C1 0.1183(7) 0.6417(7) 1.0069(5) 0.0247(18) Uani d . 1
H H1A 0.1583 0.6947 1.0344 0.030 Uiso calc R 1
C C2 0.0695(7) 0.5719(8) 1.0658(7) 0.033(2) Uani d . 1
C C3 -0.0037(10) 0.5038(8) 1.0229(8) 0.051(3) Uani d . 1
H H3A -0.0480 0.4654 1.0606 0.061 Uiso calc R 1
C C4 -0.0096(8) 0.4941(9) 0.9250(8) 0.048(3) Uani d . 1
H H4A -0.0492 0.4417 0.8960 0.057 Uiso calc R 1
C C5 0.0429(7) 0.5616(7) 0.8717(7) 0.030(2) Uani d . 1
H H5A 0.0341 0.5590 0.8053 0.036 Uiso calc R 1
C C6 0.0778(8) 0.5910(8) 1.1674(7) 0.041(2) Uani d . 1
H H6A 0.0488 0.5315 1.2004 0.049 Uiso calc R 1
C C7 0.1780(8) 0.6407(9) 1.2997(7) 0.041(2) Uani d . 1
H H7A 0.1709 0.5840 1.3441 0.049 Uiso calc R 1
H H7B 0.2391 0.6815 1.3191 0.049 Uiso calc R 1
C C8 0.0844(7) 0.7018(7) 1.2933(6) 0.031(2) Uani d . 1
H H8A 0.1032 0.7739 1.2986 0.038 Uiso calc R 1
H H8B 0.0400 0.6850 1.3461 0.038 Uiso calc R 1
C C9 0.0258(9) 0.6846(9) 1.2030(8) 0.046(3) Uani d . 1
H H9A 0.0332 0.7419 1.1594 0.055 Uiso calc R 1
H H9B -0.0485 0.6728 1.2130 0.055 Uiso calc R 1
C C10 0.2290(8) 0.5007(8) 1.2051(7) 0.038(2) Uani d . 1
H H10A 0.1901 0.4598 1.2487 0.057 Uiso calc R 1
H H10B 0.3015 0.5043 1.2272 0.057 Uiso calc R 1
H H10C 0.2247 0.4701 1.1425 0.057 Uiso calc R 1
C C11 0.5028(7) 0.5877(8) 0.6410(6) 0.035(2) Uani d . 1
H H11A 0.5097 0.5943 0.7073 0.042 Uiso calc R 1
C C12 0.5629(8) 0.5209(7) 0.5960(7) 0.036(2) Uani d . 1
C C13 0.5644(7) 0.5044(8) 0.4954(7) 0.034(2) Uani d . 1
H H13A 0.6071 0.4565 0.4662 0.041 Uiso calc R 1
C C14 0.4928(8) 0.5699(9) 0.4459(7) 0.047(3) Uani d . 1
H H14A 0.4852 0.5675 0.3794 0.056 Uiso calc R 1
C C15 0.4327(8) 0.6395(9) 0.4991(7) 0.043(3) Uani d . 1
H H15A 0.3895 0.6853 0.4647 0.052 Uiso calc R 1
C C16 0.6298(7) 0.4506(8) 0.6531(7) 0.036(2) Uani d . 1
H H16A 0.6740 0.4120 0.6097 0.044 Uiso calc R 1
C C17 0.7272(11) 0.4266(9) 0.7973(8) 0.053(3) Uani d . 1
H H17A 0.7511 0.4612 0.8557 0.063 Uiso calc R 1
H H17B 0.7824 0.3811 0.7766 0.063 Uiso calc R 1
C C18 0.6280(9) 0.3701(8) 0.8109(7) 0.046(3) Uani d . 1
H H18A 0.5875 0.4030 0.8598 0.056 Uiso calc R 1
H H18B 0.6428 0.2999 0.8305 0.056 Uiso calc R 1
C C19 0.5671(9) 0.3718(8) 0.7151(8) 0.048(3) Uani d . 1
H H19A 0.4951 0.3946 0.7227 0.058 Uiso calc R 1
H H19B 0.5660 0.3042 0.6858 0.058 Uiso calc R 1
C C20 0.7870(8) 0.5561(10) 0.6860(9) 0.053(3) Uani d . 1
H H20A 0.8067 0.5264 0.6264 0.080 Uiso calc R 1
H H20B 0.8451 0.5513 0.7319 0.080 Uiso calc R 1
H H20C 0.7687 0.6270 0.6762 0.080 Uiso calc R 1
C C21 -0.0384(8) 0.9135(10) 0.5492(8) 0.048(3) Uani d . 1
H H21A -0.0547 0.8500 0.5757 0.057 Uiso calc R 1
C C22 -0.1084(9) 0.9577(10) 0.4939(7) 0.045(3) Uani d . 1
C C23 -0.0812(7) 1.0480(8) 0.4511(7) 0.035(2) Uani d . 1
H H23A -0.1274 1.0782 0.4060 0.042 Uiso calc R 1
C C24 0.0026(8) 1.0890(9) 0.4715(7) 0.045(3) Uani d . 1
H H24A 0.0172 1.1521 0.4435 0.054 Uiso calc R 1
C C25 0.0777(7) 1.0463(8) 0.5346(6) 0.033(2) Uani d . 1
H H25A 0.1406 1.0796 0.5515 0.039 Uiso calc R 1
C C26 -0.2124(9) 0.9171(8) 0.4718(7) 0.048(3) Uani d . 1
H H26A -0.2532 0.9636 0.4294 0.058 Uiso calc R 1
C C27 -0.2737(10) 0.8910(10) 0.5626(9) 0.057(3) Uani d . 1
H H27A -0.3146 0.9489 0.5844 0.068 Uiso calc R 1
H H27B -0.2275 0.8662 0.6145 0.068 Uiso calc R 1
C C28 -0.3466(7) 0.8022(8) 0.5179(7) 0.036(2) Uani d . 1
H H28A -0.3459 0.7439 0.5612 0.043 Uiso calc R 1
H H28B -0.4186 0.8268 0.5107 0.043 Uiso calc R 1
C C29 -0.3103(8) 0.7697(9) 0.4250(8) 0.043(2) Uani d . 1
H H29A -0.3540 0.7985 0.3732 0.051 Uiso calc R 1
H H29B -0.3104 0.6954 0.4194 0.051 Uiso calc R 1
C C30 -0.1700(9) 0.8187(8) 0.3300(8) 0.047(3) Uani d . 1
H H30A -0.0999 0.8460 0.3263 0.070 Uiso calc R 1
H H30B -0.2188 0.8630 0.2957 0.070 Uiso calc R 1
H H30C -0.1726 0.7513 0.3020 0.070 Uiso calc R 1
C C31 0.3732(8) 1.0704(7) 0.9282(8) 0.039(2) Uani d . 1
H H31A 0.3001 1.0659 0.9290 0.047 Uiso calc R 1
C C32 0.4159(9) 1.1595(8) 0.9843(8) 0.044(3) Uani d . 1
C C33 0.5149(8) 1.1545(8) 0.9841(8) 0.045(3) Uani d . 1
H H33 0.5517 1.1955 1.0286 0.054 Uiso calc R 1
C C34 0.5729(7) 1.0972(10) 0.9273(7) 0.045(3) Uani d . 1
H H34A 0.6423 1.1153 0.9164 0.054 Uiso calc R 1
C C35 0.5316(9) 1.0155(9) 0.8872(9) 0.052(3) Uani d . 1
H H35A 0.5729 0.9644 0.8610 0.063 Uiso calc R 1
C C36 0.3478(8) 1.2254(9) 1.0366(7) 0.041(2) Uani d . 1
H H36A 0.3857 1.2900 1.0485 0.049 Uiso calc R 1
C C37 0.1705(8) 1.2749(8) 1.0538(6) 0.038(2) Uani d . 1
H H37A 0.1051 1.2396 1.0367 0.045 Uiso calc R 1
H H37B 0.1579 1.3483 1.0553 0.045 Uiso calc R 1
C C38 0.2208(9) 1.2342(9) 1.1539(7) 0.046(3) Uani d . 1
H H38A 0.2344 1.2908 1.1978 0.055 Uiso calc R 1
H H38B 0.1740 1.1856 1.1834 0.055 Uiso calc R 1
C C39 0.3163(9) 1.1860(9) 1.1298(9) 0.051(3) Uani d . 1
H H39A 0.3065 1.1121 1.1263 0.061 Uiso calc R 1
H H39B 0.3709 1.2005 1.1784 0.061 Uiso calc R 1
C C40 0.2600(8) 1.3053(9) 0.9133(7) 0.042(2) Uani d . 1
H H40A 0.3136 1.2742 0.8763 0.062 Uiso calc R 1
H H40B 0.2805 1.3741 0.9301 0.062 Uiso calc R 1
H H40C 0.1947 1.3068 0.8762 0.062 Uiso calc R 1
Cu Cu1 0.18408(8) 0.72680(8) 0.82869(7) 0.0265(2) Uani d . 1
Cu Cu2 0.34250(8) 0.73347(8) 0.66603(7) 0.0249(2) Uani d . 1
Cu Cu3 0.15501(8) 0.88478(8) 0.66313(7) 0.0257(2) Uani d . 1
Cu Cu4 0.33722(8) 0.90983(8) 0.81346(7) 0.0276(2) Uani d . 1
N N1 0.1092(6) 0.6345(6) 0.9127(5) 0.0299(16) Uani d . 1
N N2 0.1845(8) 0.6041(8) 1.2003(7) 0.052(2) Uani d . 1
N N3 0.4330(6) 0.6449(7) 0.5918(5) 0.0346(19) Uani d . 1
N N4 0.6961(7) 0.5007(7) 0.7219(6) 0.039(2) Uani d . 1
N N5 0.0533(6) 0.9531(7) 0.5697(5) 0.0324(18) Uani d . 1
N N6 -0.1965(6) 0.8129(7) 0.4240(6) 0.038(2) Uani d . 1
N N7 0.4085(7) 1.0081(6) 0.8855(6) 0.038(2) Uani d . 1
N N8 0.2476(7) 1.2506(8) 0.9930(6) 0.046(2) Uani d . 1
O O1 0.2551(5) 0.8122(5) 0.7435(4) 0.0287(13) Uani d . 1

loop_
_atom_site_aniso_label
_atom_site_aniso_U_11
_atom_site_aniso_U_22
_atom_site_aniso_U_33
_atom_site_aniso_U_12
_atom_site_aniso_U_13
_atom_site_aniso_U_23
Br1 0.0274(4) 0.0272(4) 0.0235(4) 0.0058(3) -0.0023(3) -0.0028(3)
Br2 0.0265(4) 0.0342(5) 0.0260(4) 0.0033(4) -0.0049(3) -0.0022(4)
Br3 0.0380(5) 0.0280(4) 0.0250(4) 0.0050(4) -0.0059(3) -0.0036(4)
Br4 0.0294(4) 0.0312(4) 0.0222(4) 0.0008(4) -0.0041(3) 0.0007(4)
Br5 0.0246(4) 0.0349(5) 0.0309(4) -0.0007(4) -0.0019(3) -0.0025(4)
Br6 0.0358(5) 0.0292(5) 0.0346(5) 0.0034(4) -0.0126(4) -0.0033(4)
C1 0.034(5) 0.028(4) 0.012(3) -0.002(4) -0.008(3) -0.008(3)
C2 0.024(4) 0.039(6) 0.036(5) -0.003(4) 0.005(4) -0.012(4)
C3 0.077(8) 0.030(5) 0.047(6) 0.012(6) 0.011(6) -0.022(5)
C4 0.035(6) 0.051(7) 0.058(7) -0.016(5) 0.008(5) -0.011(6)
C5 0.024(4) 0.032(5) 0.036(5) -0.008(4) 0.018(4) -0.018(4)
C6 0.052(6) 0.041(6) 0.031(5) -0.018(5) 0.013(4) 0.008(4)
C7 0.047(6) 0.045(6) 0.030(5) 0.010(5) -0.005(4) 0.000(4)
C8 0.035(5) 0.030(5) 0.030(4) -0.013(4) 0.004(4) 0.004(4)
C9 0.042(6) 0.054(7) 0.040(5) -0.012(5) -0.006(5) -0.005(5)
C10 0.031(5) 0.045(6) 0.038(5) 0.021(4) -0.007(4) -0.001(4)
C11 0.027(4) 0.061(7) 0.016(4) 0.005(5) -0.006(3) -0.009(4)
C12 0.036(5) 0.032(5) 0.040(5) 0.012(4) -0.013(4) -0.004(4)
C13 0.022(4) 0.037(5) 0.044(6) 0.002(4) 0.005(4) -0.012(4)
C14 0.048(6) 0.056(7) 0.036(5) 0.020(5) 0.008(5) -0.013(5)
C15 0.033(5) 0.060(7) 0.036(5) 0.014(5) 0.005(4) -0.011(5)
C16 0.033(5) 0.035(5) 0.039(5) 0.019(4) -0.010(4) -0.013(4)
C17 0.082(9) 0.038(6) 0.036(5) 0.006(6) -0.008(6) 0.024(5)
C18 0.068(7) 0.036(6) 0.034(5) -0.029(5) -0.004(5) 0.007(4)
C19 0.044(6) 0.037(6) 0.062(7) -0.001(5) -0.010(5) 0.008(5)
C20 0.036(6) 0.065(8) 0.060(7) 0.014(6) 0.017(5) 0.043(6)
C21 0.041(6) 0.056(7) 0.046(6) -0.006(5) 0.000(5) 0.025(5)
C22 0.044(6) 0.058(7) 0.033(5) 0.014(5) -0.005(5) 0.000(5)
C23 0.032(5) 0.039(5) 0.034(5) 0.013(4) -0.012(4) -0.020(4)
C24 0.034(5) 0.056(7) 0.044(6) 0.017(5) -0.006(5) 0.021(5)
C25 0.028(5) 0.038(5) 0.032(4) 0.022(4) -0.006(4) -0.003(4)
C26 0.064(8) 0.041(6) 0.038(5) 0.019(6) -0.023(5) 0.005(5)
C27 0.053(7) 0.059(8) 0.059(7) 0.001(6) 0.013(6) -0.014(6)
C28 0.032(5) 0.044(6) 0.032(5) -0.007(4) 0.006(4) -0.012(4)
C29 0.037(5) 0.042(6) 0.049(6) -0.008(5) -0.002(4) -0.013(5)
C30 0.058(7) 0.032(6) 0.049(6) -0.006(5) -0.010(5) -0.002(4)
C31 0.035(5) 0.022(5) 0.062(7) -0.003(4) 0.008(5) -0.002(5)
C32 0.051(7) 0.030(5) 0.048(6) 0.015(5) -0.022(5) -0.009(5)
C33 0.042(6) 0.043(6) 0.047(6) 0.018(5) -0.023(5) -0.002(5)
C34 0.012(4) 0.089(9) 0.036(5) -0.003(5) 0.001(4) -0.015(6)
C35 0.036(6) 0.054(7) 0.066(8) -0.014(5) -0.004(5) -0.033(6)
C36 0.038(5) 0.046(6) 0.037(5) -0.003(5) -0.006(4) -0.012(5)
C37 0.036(5) 0.045(6) 0.033(5) 0.012(5) 0.017(4) 0.008(4)
C38 0.057(7) 0.053(7) 0.027(5) -0.010(6) -0.009(4) 0.011(5)
C39 0.043(6) 0.045(6) 0.064(7) -0.017(5) -0.003(5) 0.009(6)
C40 0.041(5) 0.053(7) 0.033(5) 0.014(5) 0.018(4) -0.008(4)
Cu1 0.0317(5) 0.0242(5) 0.0233(5) 0.0076(5) -0.0020(4) -0.0027(4)
Cu2 0.0231(5) 0.0273(5) 0.0242(5) 0.0048(4) -0.0024(4) -0.0038(4)
Cu3 0.0272(5) 0.0249(5) 0.0243(5) 0.0030(4) -0.0068(4) -0.0012(4)
Cu4 0.0290(6) 0.0259(6) 0.0273(5) -0.0001(4) -0.0066(4) -0.0060(4)
N1 0.028(4) 0.029(4) 0.032(4) 0.000(3) -0.001(3) 0.000(3)
N2 0.060(6) 0.049(6) 0.047(5) 0.016(5) 0.008(5) -0.007(4)
N3 0.031(4) 0.043(5) 0.031(4) 0.009(4) 0.023(3) 0.016(3)
N4 0.041(5) 0.044(5) 0.030(4) -0.004(4) -0.012(4) 0.017(4)
N5 0.030(4) 0.047(5) 0.020(3) 0.002(4) 0.002(3) 0.005(3)
N6 0.031(4) 0.048(5) 0.037(4) 0.012(4) 0.004(3) 0.011(4)
N7 0.047(5) 0.021(4) 0.045(5) -0.001(4) -0.016(4) -0.008(4)
N8 0.042(5) 0.059(6) 0.036(4) 0.022(4) 0.001(4) -0.021(4)
O1 0.032(3) 0.028(3) 0.026(3) 0.000(2) -0.005(2) -0.005(2)

loop_
_atom_type_symbol
_atom_type_description
_atom_type_scat_dispersion_real
_atom_type_scat_dispersion_imag
_atom_type_scat_source
C C 0.0033 0.0016 'International Tables Vol C Tables 4.2.6.8 and 6.1.1.4'
H H 0.0000 0.0000 'International Tables Vol C Tables 4.2.6.8 and 6.1.1.4'
N N 0.0061 0.0033 'International Tables Vol C Tables 4.2.6.8 and 6.1.1.4'
O O 0.0106 0.0060 'International Tables Vol C Tables 4.2.6.8 and 6.1.1.4'
Cu Cu 0.3201 1.2651 'International Tables Vol C Tables 4.2.6.8 and 6.1.1.4'
Br Br -0.2901 2.4595 'International Tables Vol C Tables 4.2.6.8 and 6.1.1.4'

loop_
_geom_angle_atom_site_label_1
_geom_angle_atom_site_label_2
_geom_angle_atom_site_label_3
_geom_angle
Cu1 Br1 Cu2 77.55(4)
Cu1 Br2 Cu3 77.83(4)
Cu4 Br3 Cu1 77.74(4)
Cu3 Br4 Cu2 77.63(4)
Cu4 Br5 Cu2 77.43(4)
Cu3 Br6 Cu4 77.99(4)
N1 C1 C2 121.4(8)
N1 C1 H1A 119.3
C2 C1 H1A 119.3
C1 C2 C3 117.7(9)
C1 C2 C6 117.0(8)
C3 C2 C6 123.5(9)
C4 C3 C2 119.6(11)
C4 C3 H3A 120.2
C2 C3 H3A 120.2
C5 C4 C3 118.9(10)
C5 C4 H4A 120.6
C3 C4 H4A 120.6
C4 C5 N1 121.9(9)
C4 C5 H5A 119.1
N1 C5 H5A 119.1
N2 C6 C2 111.8(9)
N2 C6 C9 103.0(8)
C2 C6 C9 117.1(9)
N2 C6 H6A 108.2
C2 C6 H6A 108.2
C9 C6 H6A 108.2
C8 C7 N2 101.4(8)
C8 C7 H7A 111.5
N2 C7 H7A 111.5
C8 C7 H7B 111.5
N2 C7 H7B 111.5
H7A C7 H7B 109.3
C7 C8 C9 111.3(9)
C7 C8 H8A 109.4
C9 C8 H8A 109.4
C7 C8 H8B 109.4
C9 C8 H8B 109.4
H8A C8 H8B 108.0
C8 C9 C6 101.5(9)
C8 C9 H9A 111.5
C6 C9 H9A 111.5
C8 C9 H9B 111.5
C6 C9 H9B 111.5
H9A C9 H9B 109.3
N2 C10 H10A 109.5
N2 C10 H10B 109.5
H10A C10 H10B 109.5
N2 C10 H10C 109.5
H10A C10 H10C 109.5
H10B C10 H10C 109.5
N3 C11 C12 120.3(8)
N3 C11 H11A 119.9
C12 C11 H11A 119.9
C11 C12 C13 126.6(8)
C11 C12 C16 118.8(9)
C13 C12 C16 114.5(9)
C14 C13 C12 111.1(8)
C14 C13 H13A 124.4
C12 C13 H13A 124.4
C13 C14 C15 118.7(9)
C13 C14 H14A 120.6
C15 C14 H14A 120.6
N3 C15 C14 125.4(10)
N3 C15 H15A 117.3
C14 C15 H15A 117.3
N4 C16 C12 113.6(8)
N4 C16 C19 103.1(8)
C12 C16 C19 114.3(8)
N4 C16 H16A 108.5
C12 C16 H16A 108.5
C19 C16 H16A 108.5
N4 C17 C18 102.2(9)
N4 C17 H17A 111.3
C18 C17 H17A 111.3
N4 C17 H17B 111.3
C18 C17 H17B 111.3
H17A C17 H17B 109.2
C17 C18 C19 106.7(8)
C17 C18 H18A 110.4
C19 C18 H18A 110.4
C17 C18 H18B 110.4
C19 C18 H18B 110.4
H18A C18 H18B 108.6
C18 C19 C16 104.1(8)
C18 C19 H19A 110.9
C16 C19 H19A 110.9
C18 C19 H19B 110.9
C16 C19 H19B 110.9
H19A C19 H19B 109.0
N4 C20 H20A 109.5
N4 C20 H20B 109.5
H20A C20 H20B 109.5
N4 C20 H20C 109.5
H20A C20 H20C 109.5
H20B C20 H20C 109.5
C22 C21 N5 123.1(11)
C22 C21 H21A 118.5
N5 C21 H21A 118.5
C21 C22 C23 117.8(11)
C21 C22 C26 124.5(12)
C23 C22 C26 117.7(9)
C24 C23 C22 120.6(10)
C24 C23 H23A 119.7
C22 C23 H23A 119.7
C23 C24 C25 123.0(11)
C23 C24 H24A 118.5
C25 C24 H24A 118.5
N5 C25 C24 115.4(9)
N5 C25 H25A 122.3
C24 C25 H25A 122.3
C22 C26 N6 106.4(9)
C22 C26 C27 112.9(9)
N6 C26 C27 103.9(9)
C22 C26 H26A 111.1
N6 C26 H26A 111.1
C27 C26 H26A 111.1
C26 C27 C28 98.1(9)
C26 C27 H27A 112.1
C28 C27 H27A 112.1
C26 C27 H27B 112.1
C28 C27 H27B 112.1
H27A C27 H27B 109.8
C29 C28 C27 111.1(9)
C29 C28 H28A 109.4
C27 C28 H28A 109.4
C29 C28 H28B 109.4
C27 C28 H28B 109.4
H28A C28 H28B 108.0
C28 C29 N6 103.2(7)
C28 C29 H29A 111.1
N6 C29 H29A 111.1
C28 C29 H29B 111.1
N6 C29 H29B 111.1
H29A C29 H29B 109.1
N6 C30 H30A 109.5
N6 C30 H30B 109.5
H30A C30 H30B 109.5
N6 C30 H30C 109.5
H30A C30 H30C 109.5
H30B C30 H30C 109.5
N7 C31 C32 134.8(10)
N7 C31 H31A 112.6
C32 C31 H31A 112.6
C33 C32 C36 130.6(10)
C33 C32 C31 107.5(10)
C36 C32 C31 121.3(10)
C32 C33 C34 127.2(11)
C32 C33 H33 116.4
C34 C33 H33 116.4
C35 C34 C33 119.5(10)
C35 C34 H34A 120.3
C33 C34 H34A 120.3
C34 C35 N7 116.2(10)
C34 C35 H35A 121.9
N7 C35 H35A 121.9
N8 C36 C32 117.6(8)
N8 C36 C39 100.9(9)
C32 C36 C39 115.6(10)
N8 C36 H36A 107.4
C32 C36 H36A 107.4
C39 C36 H36A 107.4
N8 C37 C38 101.3(8)
N8 C37 H37A 111.5
C38 C37 H37A 111.5
N8 C37 H37B 111.5
C38 C37 H37B 111.5
H37A C37 H37B 109.3
C39 C38 C37 104.7(8)
C39 C38 H38A 110.8
C37 C38 H38A 110.8
C39 C38 H38B 110.8
C37 C38 H38B 110.8
H38A C38 H38B 108.9
C38 C39 C36 108.7(10)
C38 C39 H39A 110.0
C36 C39 H39A 110.0
C38 C39 H39B 110.0
C36 C39 H39B 110.0
H39A C39 H39B 108.3
N8 C40 H40A 109.5
N8 C40 H40B 109.5
H40A C40 H40B 109.5
N8 C40 H40C 109.5
H40A C40 H40C 109.5
H40B C40 H40C 109.5
O1 Cu1 N1 177.7(3)
O1 Cu1 Br1 86.9(2)
N1 Cu1 Br1 91.6(2)
O1 Cu1 Br2 86.56(19)
N1 Cu1 Br2 92.9(2)
Br1 Cu1 Br2 125.77(5)
O1 Cu1 Br3 85.83(18)
N1 Cu1 Br3 96.5(2)
Br1 Cu1 Br3 121.13(5)
Br2 Cu1 Br3 111.94(5)
O1 Cu2 N3 176.4(3)
O1 Cu2 Br4 86.60(18)
N3 Cu2 Br4 96.0(2)
O1 Cu2 Br5 86.45(19)
N3 Cu2 Br5 94.3(3)
Br4 Cu2 Br5 123.46(6)
O1 Cu2 Br1 84.8(2)
N3 Cu2 Br1 91.7(2)
Br4 Cu2 Br1 118.39(5)
Br5 Cu2 Br1 116.69(5)
O1 Cu3 N5 175.1(3)
O1 Cu3 Br6 86.91(19)
N5 Cu3 Br6 96.3(2)
O1 Cu3 Br4 86.20(19)
N5 Cu3 Br4 89.0(2)
Br6 Cu3 Br4 122.88(5)
O1 Cu3 Br2 85.78(19)
N5 Cu3 Br2 95.7(2)
Br6 Cu3 Br2 121.51(5)
Br4 Cu3 Br2 114.38(5)
N7 Cu4 O1 175.9(4)
N7 Cu4 Br3 91.2(3)
O1 Cu4 Br3 86.29(19)
N7 Cu4 Br6 91.4(2)
O1 Cu4 Br6 86.83(19)
Br3 Cu4 Br6 116.56(5)
N7 Cu4 Br5 97.7(3)
O1 Cu4 Br5 86.36(19)
Br3 Cu4 Br5 128.08(5)
Br6 Cu4 Br5 114.23(5)
C1 N1 C5 119.4(8)
C1 N1 Cu1 122.0(6)
C5 N1 Cu1 118.6(6)
C6 N2 C10 105.4(9)
C6 N2 C7 104.8(9)
C10 N2 C7 106.9(8)
C15 N3 C11 117.5(8)
C15 N3 Cu2 125.7(7)
C11 N3 Cu2 116.8(6)
C16 N4 C20 116.8(9)
C16 N4 C17 108.7(8)
C20 N4 C17 112.0(8)
C21 N5 C25 119.7(8)
C21 N5 Cu3 121.1(7)
C25 N5 Cu3 118.9(6)
C30 N6 C26 114.2(8)
C30 N6 C29 106.9(8)
C26 N6 C29 100.3(8)
C31 N7 C35 111.7(8)
C31 N7 Cu4 126.9(8)
C35 N7 Cu4 121.3(6)
C40 N8 C37 120.6(9)
C40 N8 C36 110.2(9)
C37 N8 C36 116.1(8)
Cu2 O1 Cu1 110.4(3)
Cu2 O1 Cu4 109.7(3)
Cu1 O1 Cu4 109.7(3)
Cu2 O1 Cu3 109.0(3)
Cu1 O1 Cu3 109.8(3)
Cu4 O1 Cu3 108.2(3)

loop_
_geom_bond_atom_site_label_1
_geom_bond_atom_site_label_2
_geom_bond_distance
Br1 Cu1 2.4824(13)
Br1 Cu2 2.5565(14)
Br2 Cu1 2.5197(13)
Br2 Cu3 2.5264(14)
Br3 Cu4 2.4991(15)
Br3 Cu1 2.5212(13)
Br4 Cu3 2.5097(13)
Br4 Cu2 2.5178(12)
Br5 Cu4 2.5162(14)
Br5 Cu2 2.5203(14)
Br6 Cu3 2.4883(14)
Br6 Cu4 2.5066(14)
C1 N1 1.348(10)
C1 C2 1.416(13)
C1 H1A 0.9500
C2 C3 1.430(15)
C2 C6 1.471(13)
C3 C4 1.401(16)
C3 H3A 0.9500
C4 C5 1.371(15)
C4 H4A 0.9500
C5 N1 1.406(11)
C5 H5A 0.9500
C6 N2 1.453(14)
C6 C9 1.510(16)
C6 H6A 1.0000
C7 C8 1.459(14)
C7 N2 1.503(13)
C7 H7A 0.9900
C7 H7B 0.9900
C8 C9 1.486(13)
C8 H8A 0.9900
C8 H8B 0.9900
C9 H9A 0.9900
C9 H9B 0.9900
C10 N2 1.490(14)
C10 H10A 0.9800
C10 H10B 0.9800
C10 H10C 0.9800
C11 N3 1.355(12)
C11 C12 1.358(14)
C11 H11A 0.9500
C12 C13 1.451(14)
C12 C16 1.494(12)
C13 C14 1.437(15)
C13 H13A 0.9500
C14 C15 1.443(14)
C14 H14A 0.9500
C15 N3 1.324(12)
C15 H15A 0.9500
C16 N4 1.441(12)
C16 C19 1.611(16)
C16 H16A 1.0000
C17 N4 1.501(11)
C17 C18 1.507(17)
C17 H17A 0.9900
C17 H17B 0.9900
C18 C19 1.550(14)
C18 H18A 0.9900
C18 H18B 0.9900
C19 H19A 0.9900
C19 H19B 0.9900
C20 N4 1.495(13)
C20 H20A 0.9800
C20 H20B 0.9800
C20 H20C 0.9800
C21 C22 1.316(15)
C21 N5 1.321(14)
C21 H21A 0.9500
C22 C23 1.397(17)
C22 C26 1.474(17)
C23 C24 1.239(15)
C23 H23A 0.9500
C24 C25 1.419(12)
C24 H24A 0.9500
C25 N5 1.377(14)
C25 H25A 0.9500
C26 N6 1.561(14)
C26 C27 1.583(17)
C26 H26A 1.0000
C27 C28 1.625(16)
C27 H27A 0.9900
C27 H27B 0.9900
C28 C29 1.488(14)
C28 H28A 0.9900
C28 H28B 0.9900
C29 N6 1.582(13)
C29 H29A 0.9900
C29 H29B 0.9900
C30 N6 1.399(14)
C30 H30A 0.9800
C30 H30B 0.9800
C30 H30C 0.9800
C31 N7 1.133(13)
C31 C32 1.520(14)
C31 H31A 0.9500
C32 C33 1.285(16)
C32 C36 1.467(15)
C33 C34 1.358(15)
C33 H33 0.9500
C34 C35 1.329(16)
C34 H34A 0.9500
C35 N7 1.596(14)
C35 H35A 0.9500
C36 N8 1.456(13)
C36 C39 1.499(15)
C36 H36A 1.0000
C37 N8 1.384(12)
C37 C38 1.637(13)
C37 H37A 0.9900
C37 H37B 0.9900
C38 C39 1.446(17)
C38 H38A 0.9900
C38 H38B 0.9900
C39 H39A 0.9900
C39 H39B 0.9900
C40 N8 1.364(14)
C40 H40A 0.9800
C40 H40B 0.9800
C40 H40C 0.9800
Cu1 O1 1.923(7)
Cu1 N1 1.992(8)
Cu2 O1 1.921(6)
Cu2 N3 1.993(8)
Cu3 O1 1.951(6)
Cu3 N5 2.049(7)
Cu4 N7 1.882(8)
Cu4 O1 1.930(6)

loop_
_geom_hbond_atom_site_label_D
_geom_hbond_atom_site_label_H
_geom_hbond_atom_site_label_A
_geom_hbond_site_symmetry_A
_geom_hbond_distance_DH
_geom_hbond_distance_HA
_geom_hbond_distance_DA
_geom_hbond_angle_DHA
_geom_hbond_publ_flag
C1 H1A Br3 . 0.95 2.60 3.292(9) 130.2 yes
C15 H15A Br4 . 0.95 2.71 3.362(10) 126.4 yes
C21 H21A Br2 . 0.95 2.77 3.372(10) 121.7 yes
C25 H25A Br6 . 0.95 2.75 3.332(9) 119.9 yes
C30 H30C Br6 2_546 0.98 2.92 3.844(10) 157.6 yes
C35 H35A Br5 . 0.95 2.68 3.259(10) 119.5 yes
C39 H39B Br5 2_657 0.99 2.88 3.764(11) 149.8 yes
